data_4515562
loop_
_publ_author_name
'Nakamura, Kimiaki'
'Hara, Reina'
'Sunada, Yusuke'
'Nishikata, Takashi'

_publ_section_title
;
 Radical-Organometallic Hybrid Reaction System Enabling Couplings between
 Tertiary-Alkyl Groups and 1-Alkenyl Groups
;
_journal_issue 8
_journal_name_full 'ACS Catalysis'
_journal_page_first 6791
_journal_paper_doi 10.1021/acscatal.8b01572
_journal_volume 8
_journal_year 2018
_chemical_formula_moiety 'C37 H46 Cu N3'
_chemical_formula_sum 'C37 H46 Cu N3'
_chemical_formula_weight 596.34
_space_group_crystal_system monoclinic
_space_group_IT_number 14
_space_group_name_Hall '-P 2yn'
_space_group_name_H-M_alt 'P 1 21/n 1'
_atom_sites_solution_hydrogens geom
_atom_sites_solution_primary direct
_atom_sites_solution_secondary difmap
_cell_angle_alpha 90.0000
_cell_angle_beta 95.043(3)
_cell_angle_gamma 90.0000
_cell_formula_units_Z 4
_cell_length_a 12.411(2)
_cell_length_b 12.765(3)
_cell_length_c 21.416(4)
_cell_measurement_reflns_used 9216
_cell_measurement_temperature 193
_cell_measurement_theta_max 27.47
_cell_measurement_theta_min 3.08
_cell_volume 3379.7(12)
_computing_cell_refinement CrystalClear
_computing_data_collection 'CrystalClear (Rigaku Inc., 2008)'
_computing_data_reduction CrystalClear
_computing_molecular_graphics 'CrystalStructure 4.2.5'
_computing_publication_material 'CrystalStructure 4.2.5 (Rigaku, 2017)'
_computing_structure_refinement 'SHELXL Version 2017/1 (Sheldrick, 2008)'
_computing_structure_solution 'SIR2011 (Burla, et al., 2012)'
_diffrn_ambient_temperature 193
_diffrn_detector_area_resol_mean 7.111
_diffrn_measured_fraction_theta_full 0.992
_diffrn_measured_fraction_theta_max 0.992
_diffrn_measurement_device_type 'Rigaku Saturn724'
_diffrn_measurement_method \w
_diffrn_radiation_type 'Mo K\a'
_diffrn_radiation_wavelength 0.71075
_diffrn_reflns_av_R_equivalents 0.0389
_diffrn_reflns_Laue_measured_fraction_full 0.992
_diffrn_reflns_Laue_measured_fraction_max 0.992
_diffrn_reflns_limit_h_max 16
_diffrn_reflns_limit_h_min -16
_diffrn_reflns_limit_k_max 16
_diffrn_reflns_limit_k_min -16
_diffrn_reflns_limit_l_max 27
_diffrn_reflns_limit_l_min -27
_diffrn_reflns_number 40522
_diffrn_reflns_point_group_measured_fraction_full 0.992
_diffrn_reflns_point_group_measured_fraction_max 0.992
_diffrn_reflns_theta_full 25.242
_diffrn_reflns_theta_max 27.509
_diffrn_reflns_theta_min 3.076
_diffrn_standards_number 0
_exptl_absorpt_coefficient_mu 0.674
_exptl_absorpt_correction_T_max 0.967
_exptl_absorpt_correction_T_min 0.884
_exptl_absorpt_correction_type multi-scan
_exptl_absorpt_process_details 'REQAB (Rigaku, 1998)'
_exptl_crystal_colour colorless
_exptl_crystal_density_diffrn 1.172
_exptl_crystal_density_method 'not measured'
_exptl_crystal_description block
_exptl_crystal_F_000 1272.00
_exptl_crystal_size_max 0.130
_exptl_crystal_size_mid 0.120
_exptl_crystal_size_min 0.050
_refine_diff_density_max 0.87
_refine_diff_density_min -0.59
_refine_ls_extinction_method none
_refine_ls_goodness_of_fit_ref 1.084
_refine_ls_hydrogen_treatment constr
_refine_ls_number_parameters 379
_refine_ls_number_reflns 7708
_refine_ls_number_restraints 0
_refine_ls_R_factor_all 0.0504
_refine_ls_R_factor_gt 0.0446
_refine_ls_shift/su_max 0.000
_refine_ls_structure_factor_coef Fsqd
_refine_ls_weighting_details 'w = 1/[\s^2^(Fo^2^)+(0.0400P)^2^+2.0000P] where P=(Fo^2^+2Fc^2^)/3'
_refine_ls_weighting_scheme calc
_refine_ls_wR_factor_gt 0.0996
_refine_ls_wR_factor_ref 0.1029
_reflns_Friedel_coverage 0.000
_reflns_number_gt 6990
_reflns_number_total 7708
_reflns_threshold_expression F^2^>2.0\s(F^2^)
_cod_data_source_file cs8b01572_si_002.cif
_cod_data_source_block (IPr)Cu(styryl)
_cod_original_cell_volume 3379.6(12)
_cod_database_code 4515562

loop_
_space_group_symop_id
_space_group_symop_operation_xyz
1 +X,+Y,+Z
2 1/2-X,1/2+Y,1/2-Z
3 -X,-Y,-Z
4 -1/2+X,-1/2-Y,-1/2+Z

loop_
_atom_site_label
_atom_site_type_symbol
_atom_site_fract_x
_atom_site_fract_y
_atom_site_fract_z
_atom_site_U_iso_or_equiv
_atom_site_adp_type
_atom_site_occupancy
_atom_site_site_symmetry_order
_atom_site_calc_flag
_atom_site_refinement_flags_posn
_atom_site_refinement_flags_adp
Cu1 Cu 0.29351(2) 0.16783(2) 0.20023(2) 0.03329(8) Uani 1 1 d . .
N1 N 0.07959(11) 0.20327(11) 0.13098(6) 0.0247(3) Uani 1 1 d . .
N2 N 0.20746(10) 0.26928(11) 0.08384(6) 0.0240(3) Uani 1 1 d . .
N3 N 0.7612(2) 0.2014(3) 0.06807(16) 0.0886(9) Uani 1 1 d . .
C1 C 0.39674(16) 0.11803(17) 0.26391(9) 0.0412(5) Uani 1 1 d . .
H1 H 0.383716 0.049453 0.278760 0.049 Uiso 1 1 calc R U
C2 C 0.48409(16) 0.16451(16) 0.29072(10) 0.0388(4) Uani 1 1 d . .
H2 H 0.498742 0.232984 0.276284 0.047 Uiso 1 1 calc R U
C3 C 0.56193(15) 0.12145(16) 0.34096(9) 0.0348(4) Uani 1 1 d . .
C4 C 0.66614(16) 0.16148(17) 0.34848(10) 0.0403(4) Uani 1 1 d . .
H4 H 0.684746 0.218502 0.323022 0.048 Uiso 1 1 calc R U
C5 C 0.74373(16) 0.1205(2) 0.39209(10) 0.0454(5) Uani 1 1 d . .
H5 H 0.814537 0.149441 0.396138 0.054 Uiso 1 1 calc R U
C6 C 0.71876(18) 0.03828(18) 0.42956(10) 0.0463(5) Uani 1 1 d . .
H6 H 0.772463 0.008882 0.458751 0.056 Uiso 1 1 calc R U
C7 C 0.6147(2) -0.00129(18) 0.42436(10) 0.0499(5) Uani 1 1 d . .
H7 H 0.596217 -0.057144 0.450719 0.060 Uiso 1 1 calc R U
C8 C 0.53743(18) 0.04038(17) 0.38077(10) 0.0451(5) Uani 1 1 d . .
H8 H 0.466000 0.012978 0.377972 0.054 Uiso 1 1 calc R U
C9 C 0.18887(13) 0.21484(13) 0.13624(8) 0.0255(3) Uani 1 1 d . .
C10 C 0.03225(13) 0.24910(14) 0.07692(8) 0.0282(3) Uani 1 1 d . .
H10 H -0.042742 0.250786 0.063480 0.034 Uiso 1 1 calc R U
C11 C 0.11280(13) 0.29083(13) 0.04703(8) 0.0272(3) Uani 1 1 d . .
H11 H 0.106103 0.327744 0.008370 0.033 Uiso 1 1 calc R U
C12 C 0.01686(13) 0.14437(14) 0.17270(8) 0.0284(4) Uani 1 1 d . .
C13 C -0.02794(14) 0.19719(15) 0.22148(9) 0.0343(4) Uani 1 1 d . .
C14 C -0.09523(16) 0.13919(18) 0.25706(11) 0.0443(5) Uani 1 1 d . .
H14 H -0.126329 0.172022 0.291014 0.053 Uiso 1 1 calc R U
C15 C -0.11780(17) 0.03537(19) 0.24423(11) 0.0481(5) Uani 1 1 d . .
H15 H -0.165340 -0.002046 0.268588 0.058 Uiso 1 1 calc R U
C16 C -0.07151(16) -0.01429(17) 0.19610(10) 0.0425(5) Uani 1 1 d . .
H16 H -0.087282 -0.086057 0.187884 0.051 Uiso 1 1 calc R U
C17 C -0.00202(14) 0.03857(15) 0.15920(8) 0.0325(4) Uani 1 1 d . .
C18 C -0.00478(17) 0.31127(16) 0.23646(10) 0.0396(4) Uani 1 1 d . .
H18 H 0.030318 0.342181 0.200427 0.048 Uiso 1 1 calc R U
C19 C 0.0744(2) 0.3212(2) 0.29453(14) 0.0667(7) Uani 1 1 d . .
H19A H 0.140963 0.282970 0.287981 0.080 Uiso 1 1 calc R U
H19B H 0.041902 0.291864 0.330746 0.080 Uiso 1 1 calc R U
H19C H 0.091476 0.395335 0.302264 0.080 Uiso 1 1 calc R U
C20 C -0.1075(2) 0.3737(2) 0.24429(13) 0.0593(6) Uani 1 1 d . .
H20A H -0.141705 0.347356 0.280715 0.071 Uiso 1 1 calc R U
H20B H -0.157595 0.366031 0.206584 0.071 Uiso 1 1 calc R U
H20C H -0.089093 0.447832 0.250608 0.071 Uiso 1 1 calc R U
C21 C 0.05181(17) -0.01751(15) 0.10782(9) 0.0394(4) Uani 1 1 d . .
H21 H 0.082194 0.037208 0.080925 0.047 Uiso 1 1 calc R U
C22 C 0.1460(2) -0.0850(2) 0.13528(11) 0.0548(6) Uani 1 1 d . .
H22A H 0.198745 -0.040730 0.159718 0.066 Uiso 1 1 calc R U
H22B H 0.180854 -0.118664 0.101191 0.066 Uiso 1 1 calc R U
H22C H 0.118942 -0.138760 0.162560 0.066 Uiso 1 1 calc R U
C23 C -0.0278(3) -0.0825(2) 0.06602(12) 0.0709(8) Uani 1 1 d . .
H23A H 0.009476 -0.113719 0.032077 0.085 Uiso 1 1 calc R U
H23B H -0.086688 -0.037536 0.048168 0.085 Uiso 1 1 calc R U
H23C H -0.057632 -0.138256 0.090863 0.085 Uiso 1 1 calc R U
C24 C 0.31359(12) 0.29887(14) 0.06688(8) 0.0260(3) Uani 1 1 d . .
C25 C 0.35476(14) 0.39587(15) 0.08704(8) 0.0309(4) Uani 1 1 d . .
C26 C 0.45747(15) 0.42175(17) 0.06984(10) 0.0409(5) Uani 1 1 d . .
H26 H 0.489126 0.486688 0.083103 0.049 Uiso 1 1 calc R U
C27 C 0.51366(16) 0.35499(18) 0.03405(11) 0.0459(5) Uani 1 1 d . .
H27 H 0.583373 0.374359 0.022940 0.055 Uiso 1 1 calc R U
C28 C 0.46976(16) 0.26037(18) 0.01422(10) 0.0427(5) Uani 1 1 d . .
H28 H 0.509495 0.215321 -0.010598 0.051 Uiso 1 1 calc R U
C29 C 0.36777(14) 0.22971(15) 0.03003(9) 0.0333(4) Uani 1 1 d . .
C30 C 0.29436(16) 0.46859(16) 0.12753(9) 0.0362(4) Uani 1 1 d . .
H30 H 0.218042 0.443045 0.126404 0.043 Uiso 1 1 calc R U
C31 C 0.3429(2) 0.4628(3) 0.19520(11) 0.0670(7) Uani 1 1 d . .
H31A H 0.418323 0.486350 0.197699 0.080 Uiso 1 1 calc R U
H31B H 0.340089 0.390319 0.210090 0.080 Uiso 1 1 calc R U
H31C H 0.301605 0.507932 0.221401 0.080 Uiso 1 1 calc R U
C32 C 0.2911(3) 0.58098(19) 0.10425(13) 0.0652(7) Uani 1 1 d . .
H32A H 0.256989 0.583222 0.061217 0.078 Uiso 1 1 calc R U
H32B H 0.364934 0.608425 0.105129 0.078 Uiso 1 1 calc R U
H32C H 0.249157 0.623847 0.131368 0.078 Uiso 1 1 calc R U
C33 C 0.32185(17) 0.12373(17) 0.01006(11) 0.0444(5) Uani 1 1 d . .
H33 H 0.243310 0.123866 0.017224 0.053 Uiso 1 1 calc R U
C34 C 0.3762(2) 0.03768(19) 0.05069(13) 0.0600(7) Uani 1 1 d . .
H34A H 0.365261 0.051008 0.094753 0.072 Uiso 1 1 calc R U
H34B H 0.453855 0.036835 0.045441 0.072 Uiso 1 1 calc R U
H34C H 0.344518 -0.030212 0.038045 0.072 Uiso 1 1 calc R U
C35 C 0.3305(2) 0.1020(2) -0.05934(12) 0.0596(6) Uani 1 1 d . .
H35A H 0.406750 0.102097 -0.067882 0.072 Uiso 1 1 calc R U
H35B H 0.291599 0.156466 -0.084487 0.072 Uiso 1 1 calc R U
H35C H 0.298559 0.033463 -0.070250 0.072 Uiso 1 1 calc R U
C36 C 0.6366(3) 0.1820(4) 0.15657(16) 0.0951(12) Uani 1 1 d . .
H36A H 0.674503 0.144816 0.192046 0.114 Uiso 1 1 calc R U
H36B H 0.572264 0.142146 0.141030 0.114 Uiso 1 1 calc R U
H36C H 0.614862 0.251522 0.170204 0.114 Uiso 1 1 calc R U
C37 C 0.7070(2) 0.1928(2) 0.10759(16) 0.0670(7) Uani 1 1 d . .

loop_
_atom_site_aniso_label
_atom_site_aniso_U_11
_atom_site_aniso_U_22
_atom_site_aniso_U_33
_atom_site_aniso_U_23
_atom_site_aniso_U_13
_atom_site_aniso_U_12
Cu1 0.02513(12) 0.04402(14) 0.02960(13) 0.00691(9) -0.00385(8) 0.00265(9)
N1 0.0198(6) 0.0277(7) 0.0264(7) 0.0041(5) 0.0006(5) -0.0018(5)
N2 0.0190(6) 0.0280(7) 0.0247(7) 0.0026(5) -0.0001(5) -0.0008(5)
N3 0.0427(13) 0.114(2) 0.109(2) 0.0037(19) 0.0062(14) -0.0002(14)
C1 0.0374(10) 0.0466(11) 0.0381(10) 0.0064(9) -0.0048(8) 0.0036(9)
C2 0.0350(10) 0.0397(10) 0.0409(10) 0.0027(8) -0.0016(8) 0.0048(8)
C3 0.0319(9) 0.0388(10) 0.0326(9) -0.0065(8) -0.0034(7) 0.0052(8)
C4 0.0352(10) 0.0502(12) 0.0353(10) -0.0010(9) 0.0025(8) 0.0029(9)
C5 0.0281(9) 0.0694(15) 0.0378(11) -0.0089(10) -0.0014(8) 0.0037(9)
C6 0.0470(12) 0.0555(13) 0.0336(10) -0.0068(9) -0.0118(9) 0.0170(10)
C7 0.0660(15) 0.0401(11) 0.0408(11) 0.0029(9) -0.0110(10) -0.0039(10)
C8 0.0420(11) 0.0460(12) 0.0448(11) -0.0020(9) -0.0096(9) -0.0096(9)
C9 0.0207(7) 0.0282(8) 0.0275(8) 0.0010(7) 0.0012(6) -0.0013(6)
C10 0.0208(7) 0.0320(8) 0.0309(9) 0.0037(7) -0.0028(6) 0.0007(6)
C11 0.0239(8) 0.0285(8) 0.0283(8) 0.0040(7) -0.0028(6) 0.0007(7)
C12 0.0192(7) 0.0348(9) 0.0308(9) 0.0081(7) 0.0005(6) -0.0028(6)
C13 0.0261(8) 0.0394(10) 0.0380(10) 0.0087(8) 0.0065(7) 0.0035(7)
C14 0.0352(10) 0.0517(12) 0.0486(12) 0.0135(10) 0.0182(9) 0.0061(9)
C15 0.0338(10) 0.0538(13) 0.0583(13) 0.0212(11) 0.0127(9) -0.0058(9)
C16 0.0374(10) 0.0391(11) 0.0502(12) 0.0127(9) -0.0019(9) -0.0121(9)
C17 0.0297(9) 0.0353(9) 0.0314(9) 0.0059(7) -0.0047(7) -0.0056(7)
C18 0.0407(10) 0.0390(10) 0.0411(11) 0.0028(8) 0.0143(8) 0.0054(8)
C19 0.0718(18) 0.0556(15) 0.0698(18) -0.0032(13) -0.0103(14) -0.0015(13)
C20 0.0561(14) 0.0519(14) 0.0732(17) 0.0048(12) 0.0238(13) 0.0173(12)
C21 0.0522(12) 0.0341(10) 0.0313(9) -0.0010(8) 0.0003(8) -0.0121(9)
C22 0.0651(15) 0.0534(14) 0.0474(13) -0.0019(11) 0.0139(11) 0.0106(12)
C23 0.090(2) 0.0709(18) 0.0492(14) -0.0121(13) -0.0084(13) -0.0350(16)
C24 0.0189(7) 0.0353(9) 0.0237(8) 0.0053(7) 0.0009(6) -0.0006(6)
C25 0.0262(8) 0.0387(10) 0.0274(8) 0.0045(7) -0.0003(6) -0.0058(7)
C26 0.0308(9) 0.0455(11) 0.0461(11) 0.0051(9) 0.0026(8) -0.0122(8)
C27 0.0250(9) 0.0600(14) 0.0540(13) 0.0124(11) 0.0105(8) -0.0071(9)
C28 0.0290(9) 0.0538(12) 0.0469(11) 0.0044(10) 0.0125(8) 0.0076(9)
C29 0.0238(8) 0.0401(10) 0.0362(9) 0.0032(8) 0.0029(7) 0.0042(7)
C30 0.0351(9) 0.0408(10) 0.0325(9) -0.0059(8) 0.0018(7) -0.0084(8)
C31 0.0711(17) 0.095(2) 0.0334(12) -0.0126(13) -0.0043(11) 0.0031(16)
C32 0.095(2) 0.0421(13) 0.0621(16) -0.0054(11) 0.0289(15) -0.0009(13)
C33 0.0334(10) 0.0416(11) 0.0594(13) -0.0104(10) 0.0107(9) 0.0049(9)
C34 0.0751(17) 0.0418(12) 0.0665(16) 0.0022(11) 0.0253(13) 0.0091(12)
C35 0.0615(15) 0.0546(14) 0.0613(15) -0.0159(12) -0.0024(12) 0.0131(12)
C36 0.074(2) 0.144(4) 0.066(2) 0.009(2) 0.0019(16) 0.006(2)
C37 0.0382(13) 0.0783(19) 0.082(2) -0.0015(15) -0.0108(13) -0.0004(13)

loop_
_atom_type_symbol
_atom_type_description
_atom_type_scat_dispersion_real
_atom_type_scat_dispersion_imag
_atom_type_scat_source
C C 0.0033 0.0016
;
International Tables for Crystallography
(Vol. C, Tables 4.2.6.8 and 6.1.1.4)
;
H H 0.0000 0.0000
;
International Tables for Crystallography
(Vol. C, Table 6.1.1.4)
;
N N 0.0061 0.0033
;
International Tables for Crystallography
(Vol. C, Tables 4.2.6.8 and 6.1.1.4)
;
Cu Cu 0.3201 1.2651
;
International Tables for Crystallography
(Vol. C, Tables 4.2.6.8 and 6.1.1.4)
;

loop_
_geom_angle_atom_site_label_1
_geom_angle_atom_site_label_2
_geom_angle_atom_site_label_3
_geom_angle
C1 Cu1 C9 178.80(8)
C9 N1 C10 111.80(14)
C9 N1 C12 126.34(14)
C10 N1 C12 121.70(13)
C9 N2 C11 112.05(13)
C9 N2 C24 124.47(13)
C11 N2 C24 123.45(14)
C2 C1 Cu1 129.65(17)
C2 C1 H1 115.2
Cu1 C1 H1 115.2
C1 C2 C3 127.2(2)
C1 C2 H2 116.4
C3 C2 H2 116.4
C4 C3 C8 117.05(18)
C4 C3 C2 119.20(19)
C8 C3 C2 123.73(18)
C5 C4 C3 121.7(2)
C5 C4 H4 119.1
C3 C4 H4 119.1
C6 C5 C4 120.3(2)
C6 C5 H5 119.9
C4 C5 H5 119.9
C5 C6 C7 119.32(19)
C5 C6 H6 120.3
C7 C6 H6 120.3
C6 C7 C8 120.1(2)
C6 C7 H7 120.0
C8 C7 H7 120.0
C7 C8 C3 121.5(2)
C7 C8 H8 119.2
C3 C8 H8 119.2
N2 C9 N1 103.18(13)
N2 C9 Cu1 127.09(12)
N1 C9 Cu1 129.73(12)
C11 C10 N1 106.72(14)
C11 C10 H10 126.6
N1 C10 H10 126.6
C10 C11 N2 106.25(14)
C10 C11 H11 126.9
N2 C11 H11 126.9
C17 C12 C13 123.38(16)
C17 C12 N1 117.67(16)
C13 C12 N1 118.79(16)
C14 C13 C12 116.70(19)
C14 C13 C18 120.50(18)
C12 C13 C18 122.79(16)
C15 C14 C13 121.6(2)
C15 C14 H14 119.2
C13 C14 H14 119.2
C14 C15 C16 120.08(19)
C14 C15 H15 120.0
C16 C15 H15 120.0
C15 C16 C17 121.4(2)
C15 C16 H16 119.3
C17 C16 H16 119.3
C16 C17 C12 116.85(18)
C16 C17 C21 121.12(18)
C12 C17 C21 122.02(16)
C13 C18 C19 110.54(18)
C13 C18 C20 112.41(18)
C19 C18 C20 110.6(2)
C13 C18 H18 107.7
C19 C18 H18 107.7
C20 C18 H18 107.7
C18 C19 H19A 109.5
C18 C19 H19B 109.5
H19A C19 H19B 109.5
C18 C19 H19C 109.5
H19A C19 H19C 109.5
H19B C19 H19C 109.5
C18 C20 H20A 109.5
C18 C20 H20B 109.5
H20A C20 H20B 109.5
C18 C20 H20C 109.5
H20A C20 H20C 109.5
H20B C20 H20C 109.5
C17 C21 C23 112.3(2)
C17 C21 C22 110.97(16)
C23 C21 C22 110.8(2)
C17 C21 H21 107.5
C23 C21 H21 107.5
C22 C21 H21 107.5
C21 C22 H22A 109.5
C21 C22 H22B 109.5
H22A C22 H22B 109.5
C21 C22 H22C 109.5
H22A C22 H22C 109.5
H22B C22 H22C 109.5
C21 C23 H23A 109.5
C21 C23 H23B 109.5
H23A C23 H23B 109.5
C21 C23 H23C 109.5
H23A C23 H23C 109.5
H23B C23 H23C 109.5
C25 C24 C29 123.74(16)
C25 C24 N2 118.12(15)
C29 C24 N2 118.12(15)
C24 C25 C26 116.53(17)
C24 C25 C30 122.41(15)
C26 C25 C30 121.03(17)
C27 C26 C25 121.27(19)
C27 C26 H26 119.4
C25 C26 H26 119.4
C26 C27 C28 120.59(18)
C26 C27 H27 119.7
C28 C27 H27 119.7
C27 C28 C29 120.95(19)
C27 C28 H28 119.5
C29 C28 H28 119.5
C28 C29 C24 116.90(18)
C28 C29 C33 120.59(18)
C24 C29 C33 122.45(16)
C25 C30 C32 113.07(17)
C25 C30 C31 109.95(18)
C32 C30 C31 110.8(2)
C25 C30 H30 107.6
C32 C30 H30 107.6
C31 C30 H30 107.6
C30 C31 H31A 109.5
C30 C31 H31B 109.5
H31A C31 H31B 109.5
C30 C31 H31C 109.5
H31A C31 H31C 109.5
H31B C31 H31C 109.5
C30 C32 H32A 109.5
C30 C32 H32B 109.5
H32A C32 H32B 109.5
C30 C32 H32C 109.5
H32A C32 H32C 109.5
H32B C32 H32C 109.5
C29 C33 C34 110.26(19)
C29 C33 C35 112.38(19)
C34 C33 C35 111.13(19)
C29 C33 H33 107.6
C34 C33 H33 107.6
C35 C33 H33 107.6
C33 C34 H34A 109.5
C33 C34 H34B 109.5
H34A C34 H34B 109.5
C33 C34 H34C 109.5
H34A C34 H34C 109.5
H34B C34 H34C 109.5
C33 C35 H35A 109.5
C33 C35 H35B 109.5
H35A C35 H35B 109.5
C33 C35 H35C 109.5
H35A C35 H35C 109.5
H35B C35 H35C 109.5
C37 C36 H36A 109.5
C37 C36 H36B 109.5
H36A C36 H36B 109.5
C37 C36 H36C 109.5
H36A C36 H36C 109.5
H36B C36 H36C 109.5
N3 C37 C36 178.8(3)

loop_
_geom_bond_atom_site_label_1
_geom_bond_atom_site_label_2
_geom_bond_distance
Cu1 C1 1.8969(19)
Cu1 C9 1.9005(16)
N1 C9 1.359(2)
N1 C10 1.381(2)
N1 C12 1.446(2)
N2 C9 1.357(2)
N2 C11 1.383(2)
N2 C24 1.447(2)
N3 C37 1.132(4)
C1 C2 1.322(3)
C1 H1 0.9500
C2 C3 1.487(3)
C2 H2 0.9500
C3 C4 1.387(3)
C3 C8 1.391(3)
C4 C5 1.384(3)
C4 H4 0.9500
C5 C6 1.373(3)
C5 H5 0.9500
C6 C7 1.382(3)
C6 H6 0.9500
C7 C8 1.385(3)
C7 H7 0.9500
C8 H8 0.9500
C10 C11 1.344(2)
C10 H10 0.9500
C11 H11 0.9500
C12 C17 1.397(3)
C12 C13 1.399(3)
C13 C14 1.392(3)
C13 C18 1.513(3)
C14 C15 1.377(3)
C14 H14 0.9500
C15 C16 1.378(3)
C15 H15 0.9500
C16 C17 1.394(3)
C16 H16 0.9500
C17 C21 1.516(3)
C18 C19 1.521(3)
C18 C20 1.525(3)
C18 H18 1.0000
C19 H19A 0.9800
C19 H19B 0.9800
C19 H19C 0.9800
C20 H20A 0.9800
C20 H20B 0.9800
C20 H20C 0.9800
C21 C23 1.520(3)
C21 C22 1.528(3)
C21 H21 1.0000
C22 H22A 0.9800
C22 H22B 0.9800
C22 H22C 0.9800
C23 H23A 0.9800
C23 H23B 0.9800
C23 H23C 0.9800
C24 C25 1.394(3)
C24 C29 1.396(3)
C25 C26 1.397(2)
C25 C30 1.513(3)
C26 C27 1.376(3)
C26 H26 0.9500
C27 C28 1.377(3)
C27 H27 0.9500
C28 C29 1.395(3)
C28 H28 0.9500
C29 C33 1.515(3)
C30 C32 1.518(3)
C30 C31 1.522(3)
C30 H30 1.0000
C31 H31A 0.9800
C31 H31B 0.9800
C31 H31C 0.9800
C32 H32A 0.9800
C32 H32B 0.9800
C32 H32C 0.9800
C33 C34 1.522(3)
C33 C35 1.525(3)
C33 H33 1.0000
C34 H34A 0.9800
C34 H34B 0.9800
C34 H34C 0.9800
C35 H35A 0.9800
C35 H35B 0.9800
C35 H35C 0.9800
C36 C37 1.429(5)
C36 H36A 0.9800
C36 H36B 0.9800
C36 H36C 0.9800

loop_
_geom_torsion_atom_site_label_1
_geom_torsion_atom_site_label_2
_geom_torsion_atom_site_label_3
_geom_torsion_atom_site_label_4
_geom_torsion
Cu1 C1 C2 C3 179.58(16)
C1 C2 C3 C4 157.3(2)
C1 C2 C3 C8 -21.0(3)
C8 C3 C4 C5 2.2(3)
C2 C3 C4 C5 -176.34(19)
C3 C4 C5 C6 -0.2(3)
C4 C5 C6 C7 -1.7(3)
C5 C6 C7 C8 1.4(3)
C6 C7 C8 C3 0.7(3)
C4 C3 C8 C7 -2.4(3)
C2 C3 C8 C7 176.0(2)
C11 N2 C9 N1 -0.08(19)
C24 N2 C9 N1 -178.22(15)
C11 N2 C9 Cu1 179.89(13)
C24 N2 C9 Cu1 1.7(2)
C10 N1 C9 N2 0.06(19)
C12 N1 C9 N2 175.57(15)
C10 N1 C9 Cu1 -179.91(13)
C12 N1 C9 Cu1 -4.4(3)
C9 N1 C10 C11 0.0(2)
C12 N1 C10 C11 -175.76(15)
N1 C10 C11 N2 -0.03(19)
C9 N2 C11 C10 0.1(2)
C24 N2 C11 C10 178.24(15)
C9 N1 C12 C17 -89.6(2)
C10 N1 C12 C17 85.5(2)
C9 N1 C12 C13 94.8(2)
C10 N1 C12 C13 -90.1(2)
C17 C12 C13 C14 -0.6(3)
N1 C12 C13 C14 174.66(16)
C17 C12 C13 C18 178.61(17)
N1 C12 C13 C18 -6.1(3)
C12 C13 C14 C15 -0.9(3)
C18 C13 C14 C15 179.8(2)
C13 C14 C15 C16 1.5(3)
C14 C15 C16 C17 -0.5(3)
C15 C16 C17 C12 -1.0(3)
C15 C16 C17 C21 177.79(19)
C13 C12 C17 C16 1.6(3)
N1 C12 C17 C16 -173.74(15)
C13 C12 C17 C21 -177.21(17)
N1 C12 C17 C21 7.4(2)
C14 C13 C18 C19 75.3(3)
C12 C13 C18 C19 -104.0(2)
C14 C13 C18 C20 -48.9(3)
C12 C13 C18 C20 131.8(2)
C16 C17 C21 C23 48.0(3)
C12 C17 C21 C23 -133.2(2)
C16 C17 C21 C22 -76.6(2)
C12 C17 C21 C22 102.2(2)
C9 N2 C24 C25 -91.3(2)
C11 N2 C24 C25 90.8(2)
C9 N2 C24 C29 90.2(2)
C11 N2 C24 C29 -87.7(2)
C29 C24 C25 C26 -1.6(3)
N2 C24 C25 C26 179.94(15)
C29 C24 C25 C30 -179.37(17)
N2 C24 C25 C30 2.2(2)
C24 C25 C26 C27 0.9(3)
C30 C25 C26 C27 178.70(19)
C25 C26 C27 C28 0.0(3)
C26 C27 C28 C29 -0.3(3)
C27 C28 C29 C24 -0.4(3)
C27 C28 C29 C33 -177.7(2)
C25 C24 C29 C28 1.4(3)
N2 C24 C29 C28 179.80(16)
C25 C24 C29 C33 178.63(18)
N2 C24 C29 C33 -2.9(3)
C24 C25 C30 C32 -133.0(2)
C26 C25 C30 C32 49.4(3)
C24 C25 C30 C31 102.6(2)
C26 C25 C30 C31 -75.1(2)
C28 C29 C33 C34 75.6(2)
C24 C29 C33 C34 -101.6(2)
C28 C29 C33 C35 -49.0(3)
C24 C29 C33 C35 133.8(2)
